data_7239993
loop_
_publ_author_name
'Yang, Meng'
'Liang, Xiaohong'
'Zhang, Yandie'
'Ouyang, Zhijian'
'Dong, Wen'

_publ_section_title
;
 A nitronyl nitroxide and its two 1D chain Cu--Tb complexes: synthesis,
 structures, and magnetic properties
;
_journal_issue 14
_journal_name_full 'RSC Advances'
_journal_page_first 8490
_journal_page_last 8496
_journal_paper_doi 10.1039/D0RA00018C
_journal_volume 10
_journal_year 2020
_chemical_formula_moiety 'C41 H25 Cu F30 N5 O13 Tb, C3 H7'
_chemical_formula_sum 'C44 H32 Cu F30 N5 O13 Tb'
_chemical_formula_weight 1631.23
_space_group_crystal_system triclinic
_space_group_IT_number 2
_space_group_name_Hall '-P 1'
_space_group_name_H-M_alt 'P -1'
_atom_sites_solution_hydrogens geom
_audit_block_doi 10.5517/ccdc.csd.cc247tdm
_audit_creation_date 2018-10-13
_audit_creation_method
;
Olex2 1.2
(compiled 2018.05.29 svn.r3508 for OlexSys, GUI svn.r5506)
;
_audit_update_record
;
2019-12-23 deposited with the CCDC.	2020-02-06 downloaded from the CCDC.
;
_cell_angle_alpha 83.29(3)
_cell_angle_beta 87.52(3)
_cell_angle_gamma 71.40(3)
_cell_formula_units_Z 2
_cell_length_a 12.654(3)
_cell_length_b 13.533(3)
_cell_length_c 18.382(4)
_cell_measurement_reflns_used 8243
_cell_measurement_temperature 113(2)
_cell_measurement_theta_max 27.5
_cell_measurement_theta_min 3.1
_cell_volume 2962.9(13)
_computing_cell_refinement 'CrystalClear-SM Expert 2.1 b42 (Rigaku, 2015)'
_computing_data_collection 'CrystalClear-SM Expert 2.1 b42 (Rigaku, 2015)'
_computing_data_reduction 'CrystalClear-SM Expert 2.1 b42 (Rigaku, 2015)'
_computing_molecular_graphics 'Olex2 (Dolomanov et al., 2009)'
_computing_publication_material 'Olex2 (Dolomanov et al., 2009)'
_computing_structure_refinement 'XL (Sheldrick, 2008)'
_diffrn_ambient_temperature 113(2)
_diffrn_measured_fraction_theta_full 0.996
_diffrn_measured_fraction_theta_max 0.819
_diffrn_measurement_device_type 'CCD area detector'
_diffrn_radiation_type MoK\a
_diffrn_radiation_wavelength 0.71073
_diffrn_reflns_av_R_equivalents 0.0318
_diffrn_reflns_av_unetI/netI 0.0589
_diffrn_reflns_Laue_measured_fraction_full 0.996
_diffrn_reflns_Laue_measured_fraction_max 0.819
_diffrn_reflns_limit_h_max 16
_diffrn_reflns_limit_h_min -11
_diffrn_reflns_limit_k_max 17
_diffrn_reflns_limit_k_min -11
_diffrn_reflns_limit_l_max 24
_diffrn_reflns_limit_l_min -24
_diffrn_reflns_number 20244
_diffrn_reflns_point_group_measured_fraction_full 0.876
_diffrn_reflns_point_group_measured_fraction_max 0.819
_diffrn_reflns_theta_full 25.242
_diffrn_reflns_theta_max 27.995
_diffrn_reflns_theta_min 1.597
_exptl_absorpt_coefficient_mu 1.699
_exptl_absorpt_correction_T_max 0.667
_exptl_absorpt_correction_T_min 0.582
_exptl_absorpt_correction_type multi-scan
_exptl_absorpt_process_details SADABS
_exptl_crystal_colour green
_exptl_crystal_density_diffrn 1.828
_exptl_crystal_description elongated
_exptl_crystal_F_000 1598
_exptl_crystal_size_max 0.49
_exptl_crystal_size_mid 0.27
_exptl_crystal_size_min 0.23
_refine_diff_density_max 2.045
_refine_diff_density_min -1.855
_refine_diff_density_rms 0.143
_refine_ls_extinction_method none
_refine_ls_goodness_of_fit_ref 1.002
_refine_ls_hydrogen_treatment constr
_refine_ls_matrix_type full
_refine_ls_number_parameters 852
_refine_ls_number_reflns 11710
_refine_ls_number_restraints 18
_refine_ls_restrained_S_all 1.002
_refine_ls_R_factor_all 0.0595
_refine_ls_R_factor_gt 0.0508
_refine_ls_shift/su_max 0.001
_refine_ls_shift/su_mean 0.000
_refine_ls_structure_factor_coef Fsqd
_refine_ls_weighting_details 'w=1/[\s^2^(Fo^2^)+(0.1000P)^2^] where P=(Fo^2^+2Fc^2^)/3'
_refine_ls_weighting_scheme calc
_refine_ls_wR_factor_gt 0.1360
_refine_ls_wR_factor_ref 0.1460
_reflns_Friedel_coverage 0.000
_reflns_number_gt 10235
_reflns_number_total 14301
_reflns_threshold_expression 'I > 2\s(I)'
_cod_data_source_file d0ra00018c2.cif
_cod_data_source_block 1
_cod_depositor_comments
;
The following automatic conversions were performed:

data item '_exptl_absorpt_correction_type' value 'Multi-scan' was
changed to 'multi-scan' in accordance with the
/home/data/users/saulius/crontab/automatic-downloads/rss-feeds/RSC/lib/dictionaries/cif_core.dic
dictionary named 'cif_core.dic' version 2.4.2 last updated on
2011-04-26.

Automatic conversion script
Id: cif_fix_values 7556 2019-12-06 15:28:31Z antanas 

 Adding full bibliography for 7239993--7239995.cif.
;
_cod_database_code 7239993
_shelx_shelxl_version_number 2014/7
_shelx_space_group_comment
;
The symmetry employed for this shelxl refinement is uniquely defined
by the following loop, which should always be used as a source of
symmetry information in preference to the above space-group names.
They are only intended as comments.
;
_olex2_refinement_description
;
1. Fixed Uiso
 At 1.2 times of:
  All C(H) groups, {H15A,H15B,H15C} of C15, {H16A,H16B,H16C} of C16, {H13A,
  H13B,H13C} of C13, {H14A,H14B,H14C} of C14, All C(H,H) groups
 At 1.5 times of:
  {H42A,H42B,H42C} of C42
2. Uiso/Uaniso restraints and constraints
Uanis(F15) \\sim Ueq, Uanis(F13) \\sim Ueq: with sigma of 0.01 and sigma for
terminal atoms of 0.01
Uanis(C42) \\sim Ueq: with sigma of 0.001 and sigma for terminal atoms of 0.001
3.a Secondary CH2 refined with riding coordinates:
 C7(H7A,H7B), C44(H44A,H44B), C43(H43A,H43B)
3.b Aromatic/amide H refined with riding coordinates:
 C3(H3), C9(H9), C8(H8), C24(H24), C34(H34), C5(H5), C29(H29), C39(H39),
 C19(H19), C2(H2), C6(H6)
3.c Idealised Me refined as rotating group:
 C13(H13A,H13B,H13C), C16(H16A,H16B,H16C), C15(H15A,H15B,H15C), C14(H14A,H14B,
 H14C), C42(H42A,H42B,H42C)
;
_olex2_submission_special_instructions 'No special instructions were received'

loop_
_space_group_symop_operation_xyz
'x, y, z'
'-x, -y, -z'

loop_
_atom_site_label
_atom_site_type_symbol
_atom_site_fract_x
_atom_site_fract_y
_atom_site_fract_z
_atom_site_U_iso_or_equiv
_atom_site_adp_type
_atom_site_occupancy
_atom_site_site_symmetry_order
_atom_site_calc_flag
_atom_site_refinement_flags_posn
_atom_site_refinement_flags_adp
_atom_site_refinement_flags_occupancy
_atom_site_disorder_assembly
_atom_site_disorder_group
Tb1 Tb 0.51416(2) 0.38849(2) 0.28699(2) 0.01587(9) Uani 1 1 d . . . . .
Cu1 Cu 1.06083(5) -0.15909(4) 0.23109(3) 0.02183(15) Uani 1 1 d . . . . .
F10 F 0.9677(3) 0.3543(4) 0.2578(2) 0.0602(13) Uani 1 1 d . . . . .
F1 F 0.2333(3) 0.3479(3) 0.47332(17) 0.0372(8) Uani 1 1 d . . . . .
F14 F 0.7098(4) 0.6486(4) 0.2664(3) 0.0752(15) Uani 1 1 d . . . . .
F5 F 0.1558(3) 0.3005(3) 0.15534(19) 0.0451(9) Uani 1 1 d . . . . .
F2 F 0.3124(3) 0.1919(2) 0.44396(17) 0.0359(8) Uani 1 1 d . . . . .
F3 F 0.1441(3) 0.2744(3) 0.41312(18) 0.0375(9) Uani 1 1 d . . . . .
F7 F 0.6158(4) 0.4633(3) 0.02384(19) 0.0505(10) Uani 1 1 d . . . . .
F18 F 0.5857(4) 0.3038(3) 0.54984(18) 0.0488(10) Uani 1 1 d . . . . .
F12 F 0.8991(3) 0.2968(3) 0.3558(2) 0.0482(10) Uani 1 1 d . . . . .
F16 F 0.6527(5) 0.4251(3) 0.5693(2) 0.0657(14) Uani 1 1 d . . . . .
F4 F 0.3153(4) 0.2668(5) 0.1042(3) 0.0857(18) Uani 1 1 d . . . . .
F23 F 1.2870(4) 0.0647(3) 0.3236(2) 0.0607(12) Uani 1 1 d . . . . .
F21 F 1.2199(3) 0.1013(3) 0.0693(2) 0.0577(12) Uani 1 1 d . . . . .
F19 F 1.0467(3) 0.1646(3) 0.0788(2) 0.0580(12) Uani 1 1 d . . . . .
F25 F 0.9768(4) -0.3642(3) 0.4300(2) 0.0714(16) Uani 1 1 d . . . . .
F11 F 0.9504(3) 0.1998(3) 0.2696(2) 0.0538(11) Uani 1 1 d . . . . .
F9 F 0.7644(4) 0.4918(5) 0.0422(2) 0.0878(19) Uani 1 1 d . . . . .
F28 F 1.0168(4) -0.3517(4) 0.0541(2) 0.0684(13) Uani 1 1 d . . . . .
F8 F 0.6081(6) 0.5986(3) 0.0730(2) 0.097(2) Uani 1 1 d . . . . .
F24 F 1.3142(4) -0.0936(3) 0.3688(3) 0.0736(15) Uani 1 1 d . . . . .
F6 F 0.2138(5) 0.4254(4) 0.1090(2) 0.0838(18) Uani 1 1 d . . . . .
F26 F 1.1356(4) -0.4562(4) 0.3952(3) 0.0758(16) Uani 1 1 d . . . . .
F17 F 0.7543(4) 0.2868(3) 0.5211(2) 0.0612(12) Uani 1 1 d . . . . .
F27 F 0.9957(6) -0.4967(4) 0.3709(3) 0.0922(19) Uani 1 1 d . . . . .
F22 F 1.1672(5) 0.0251(4) 0.3969(3) 0.0773(15) Uani 1 1 d . . . . .
F13 F 0.5702(6) 0.7356(4) 0.3228(4) 0.120(3) Uani 1 1 d . U . . .
F30 F 0.8494(5) -0.2778(5) 0.0813(4) 0.101(2) Uani 1 1 d . . . . .
O1 O 0.8723(3) -0.0510(3) 0.2519(2) 0.0373(11) Uani 1 1 d . . . . .
O11 O 1.0711(3) -0.0556(3) 0.15000(18) 0.0243(8) Uani 1 1 d . . . . .
O9 O 0.5677(3) 0.3682(3) 0.40949(18) 0.0213(7) Uani 1 1 d . . . . .
O4 O 0.3659(3) 0.3662(3) 0.35912(17) 0.0185(7) Uani 1 1 d . . . . .
O13 O 1.0490(3) -0.2630(3) 0.3113(2) 0.0273(8) Uani 1 1 d . . . . .
O12 O 1.0031(3) -0.2254(3) 0.1609(2) 0.0265(8) Uani 1 1 d . . . . .
C11 C 0.7808(4) -0.0078(4) 0.3692(2) 0.0201(11) Uani 1 1 d . . . . .
C13 C 0.6223(5) 0.1071(4) 0.4449(3) 0.0264(12) Uani 1 1 d . . . . .
H13A H 0.5439 0.1446 0.4436 0.032 Uiso 1 1 calc GR . . . .
H13B H 0.6634 0.1557 0.4449 0.032 Uiso 1 1 calc GR . . . .
H13C H 0.6392 0.0585 0.4885 0.032 Uiso 1 1 calc GR . . . .
O6 O 0.5794(3) 0.4279(3) 0.16999(17) 0.0206(8) Uani 1 1 d . . . . .
O3 O 0.3279(3) 0.7537(3) 0.03968(18) 0.0233(8) Uani 1 1 d . . . . .
O2 O 0.5461(3) 0.2068(2) 0.30201(18) 0.0186(7) Uani 1 1 d . . . . .
C16 C 0.8214(5) -0.1241(4) 0.3981(3) 0.0337(15) Uani 1 1 d . . . . .
H16A H 0.8046 -0.1322 0.4494 0.040 Uiso 1 1 calc GR . . . .
H16B H 0.9005 -0.1517 0.3907 0.040 Uiso 1 1 calc GR . . . .
H16C H 0.7846 -0.1614 0.3722 0.040 Uiso 1 1 calc GR . . . .
C15 C 0.8554(5) 0.0483(5) 0.3992(3) 0.0325(13) Uani 1 1 d . . . . .
H15A H 0.8294 0.1215 0.3813 0.039 Uiso 1 1 calc GR . . . .
H15B H 0.9309 0.0180 0.3831 0.039 Uiso 1 1 calc GR . . . .
H15C H 0.8524 0.0405 0.4517 0.039 Uiso 1 1 calc GR . . . .
N2 N 0.6341(3) 0.1245(3) 0.3098(2) 0.0177(8) Uani 1 1 d . . . . .
O7 O 0.7104(3) 0.3153(3) 0.28804(19) 0.0217(8) Uani 1 1 d . . . . .
O5 O 0.3905(3) 0.3555(2) 0.20810(17) 0.0182(7) Uani 1 1 d . . . . .
N4 N 0.2499(4) 0.7231(3) 0.2080(2) 0.0265(10) Uani 1 1 d . . . . .
O10 O 1.1259(3) -0.0951(3) 0.29886(19) 0.0268(8) Uani 1 1 d . . . . .
C37 C 0.9436(6) -0.3460(5) 0.1075(4) 0.0458(17) Uani 1 1 d . . . . .
O8 O 0.5715(3) 0.5315(3) 0.30473(19) 0.0256(8) Uani 1 1 d . . . . .
N5 N 0.3698(4) 0.5608(3) 0.2334(2) 0.0206(9) Uani 1 1 d . . . . .
N3 N 0.2771(3) 0.6745(3) 0.1463(2) 0.0183(9) Uani 1 1 d . . . . .
N1 N 0.7916(4) 0.0059(3) 0.2872(2) 0.0220(10) Uani 1 1 d . . . . .
C7 C 0.2382(4) 0.7273(4) 0.0750(2) 0.0199(10) Uani 1 1 d . . . . .
H7A H 0.2147 0.6816 0.0470 0.024 Uiso 1 1 calc R . . . .
H7B H 0.1754 0.7900 0.0799 0.024 Uiso 1 1 calc R . . . .
C12 C 0.6546(4) 0.0479(3) 0.3787(2) 0.0194(11) Uani 1 1 d . . . . .
C3 C 0.4095(5) 0.7917(4) -0.0726(2) 0.0213(11) Uani 1 1 d . . . . .
H3 H 0.4786 0.7660 -0.0497 0.026 Uiso 1 1 calc R . . . .
C30 C 0.6705(5) 0.4388(4) 0.1473(3) 0.0222(11) Uani 1 1 d . . . . .
C23 C 0.2898(4) 0.3291(4) 0.3493(2) 0.0182(11) Uani 1 1 d . . . . .
C26 C 0.2465(5) 0.3291(5) 0.1468(3) 0.0341(14) Uani 1 1 d . . . . .
C27 C 0.9018(5) 0.2979(5) 0.2839(3) 0.0348(14) Uani 1 1 d . . . . .
C9 C 0.3078(5) 0.6521(4) 0.2588(3) 0.0259(12) Uani 1 1 d . . . . .
H9 H 0.3063 0.6634 0.3079 0.031 Uiso 1 1 calc R . . . .
C28 C 0.7846(4) 0.3419(4) 0.2502(3) 0.0229(11) Uani 1 1 d . . . . .
C8 C 0.3490(4) 0.5783(4) 0.1623(2) 0.0221(11) Uani 1 1 d . . . . .
H8 H 0.3799 0.5308 0.1285 0.027 Uiso 1 1 calc R . . . .
C4 C 0.3131(4) 0.7916(4) -0.0332(2) 0.0192(10) Uani 1 1 d . . . . .
C40 C 1.0214(5) -0.3418(4) 0.3041(3) 0.0306(13) Uani 1 1 d . . . . .
C33 C 1.1770(5) -0.0305(4) 0.2798(3) 0.0270(12) Uani 1 1 d . . . . .
C25 C 0.3012(4) 0.3343(4) 0.2175(3) 0.0194(11) Uani 1 1 d . . . . .
C10 C 0.7080(4) 0.0905(3) 0.2567(2) 0.0178(10) Uani 1 1 d . . . . .
C35 C 1.1280(4) 0.0059(4) 0.1519(3) 0.0235(11) Uani 1 1 d . . . . .
C36 C 1.1295(6) 0.0746(5) 0.0786(3) 0.0342(14) Uani 1 1 d . . . . .
C24 C 0.2474(5) 0.3175(4) 0.2841(3) 0.0226(11) Uani 1 1 d . . . . .
H24 H 0.1829 0.2986 0.2842 0.027 Uiso 1 1 calc R . . . .
C38 C 0.9815(5) -0.3109(4) 0.1745(3) 0.0322(13) Uani 1 1 d . . . . .
C22 C 0.2412(5) 0.2876(4) 0.4206(3) 0.0231(12) Uani 1 1 d . . . . .
C34 C 1.1833(5) 0.0209(4) 0.2103(3) 0.0302(13) Uani 1 1 d . . . . .
H34 H 1.2257 0.0662 0.2033 0.036 Uiso 1 1 calc R . . . .
C5 C 0.2103(5) 0.8295(4) -0.0669(3) 0.0262(12) Uani 1 1 d . . . . .
H5 H 0.1460 0.8290 -0.0406 0.031 Uiso 1 1 calc R . . . .
C20 C 0.6204(5) 0.4108(4) 0.4441(3) 0.0280(12) Uani 1 1 d . . . . .
C29 C 0.7727(5) 0.4018(4) 0.1826(3) 0.0271(12) Uani 1 1 d . . . . .
H29 H 0.8339 0.4174 0.1606 0.033 Uiso 1 1 calc R . . . .
C31 C 0.6645(5) 0.4997(4) 0.0709(3) 0.0325(14) Uani 1 1 d . . . . .
C18 C 0.6242(6) 0.5537(5) 0.3527(3) 0.0387(15) Uani 1 1 d . . . . .
C32 C 1.2359(6) -0.0078(5) 0.3426(3) 0.0402(15) Uani 1 1 d . . . . .
C39 C 0.9869(5) -0.3710(5) 0.2418(3) 0.0367(14) Uani 1 1 d . . . . .
H39 H 0.9670 -0.4319 0.2449 0.044 Uiso 1 1 calc R . . . .
C41 C 1.0290(6) -0.4145(5) 0.3765(3) 0.0424(17) Uani 1 1 d . . . . .
C21 C 0.6535(6) 0.3565(5) 0.5222(3) 0.0394(16) Uani 1 1 d . . . . .
C14 C 0.5818(5) -0.0206(4) 0.3717(3) 0.0290(13) Uani 1 1 d . . . . .
H14A H 0.5052 0.0226 0.3672 0.035 Uiso 1 1 calc GR . . . .
H14B H 0.5903 -0.0705 0.4144 0.035 Uiso 1 1 calc GR . . . .
H14C H 0.6040 -0.0571 0.3290 0.035 Uiso 1 1 calc GR . . . .
C19 C 0.6536(6) 0.4991(5) 0.4221(3) 0.0421(17) Uani 1 1 d . . . . .
H19 H 0.6950 0.5214 0.4534 0.051 Uiso 1 1 calc R . . . .
C17 C 0.6599(10) 0.6519(7) 0.3304(4) 0.075(3) Uani 1 1 d . . . . .
F29 F 0.9311(6) -0.4398(4) 0.1191(3) 0.092(2) Uani 1 1 d . . . . .
F20 F 1.1137(6) 0.0297(4) 0.0230(2) 0.103(2) Uani 1 1 d . . . . .
C2 C 0.4025(4) 0.8298(4) -0.1455(3) 0.0214(11) Uani 1 1 d . . . . .
H2 H 0.4667 0.8307 -0.1718 0.026 Uiso 1 1 calc R . . . .
C6 C 0.2039(5) 0.8679(4) -0.1399(3) 0.0268(12) Uani 1 1 d . . . . .
H6 H 0.1347 0.8947 -0.1625 0.032 Uiso 1 1 calc R . . . .
C1 C 0.2991(4) 0.8672(3) -0.1800(3) 0.0196(10) Uani 1 1 d . . . . .
C42 C 0.5610(10) 0.8891(9) 0.1624(6) 0.101(4) Uani 1 1 d . U . . .
H42A H 0.5178 0.8419 0.1650 0.151 Uiso 1 1 calc GR . . . .
H42B H 0.5188 0.9520 0.1830 0.151 Uiso 1 1 calc GR . . . .
H42C H 0.6287 0.8562 0.1895 0.151 Uiso 1 1 calc GR . . . .
C44 C 0.4863(7) 0.9844(6) 0.0404(4) 0.0557(19) Uani 1 1 d . . . . .
H44A H 0.4525 1.0475 0.0642 0.067 Uiso 1 1 calc R . . . .
H44B H 0.4324 0.9469 0.0414 0.067 Uiso 1 1 calc R . . . .
C43 C 0.5890(9) 0.9162(7) 0.0828(5) 0.077(3) Uani 1 1 d . . . . .
H43A H 0.6215 0.8520 0.0601 0.093 Uiso 1 1 calc R . . . .
H43B H 0.6438 0.9528 0.0808 0.093 Uiso 1 1 calc R . . . .
F15 F 0.7318(9) 0.6618(6) 0.3737(4) 0.162(3) Uani 1 1 d . U . . .

loop_
_atom_site_aniso_label
_atom_site_aniso_U_11
_atom_site_aniso_U_22
_atom_site_aniso_U_33
_atom_site_aniso_U_23
_atom_site_aniso_U_13
_atom_site_aniso_U_12
Tb1 0.01498(17) 0.01694(12) 0.01516(12) 0.00114(8) -0.00036(9) -0.00527(9)
Cu1 0.0212(4) 0.0201(3) 0.0217(3) 0.0011(2) 0.0015(2) -0.0045(2)
F10 0.023(2) 0.087(3) 0.074(3) 0.030(2) -0.015(2) -0.033(2)
F1 0.048(2) 0.0453(19) 0.0244(15) -0.0087(13) 0.0133(15) -0.0231(16)
F14 0.070(4) 0.062(3) 0.103(4) 0.015(3) 0.008(3) -0.044(2)
F5 0.028(2) 0.087(3) 0.0335(18) -0.0139(18) 0.0002(15) -0.033(2)
F2 0.034(2) 0.0330(17) 0.0313(16) 0.0110(13) 0.0032(14) -0.0028(14)
F3 0.024(2) 0.061(2) 0.0324(17) 0.0098(15) 0.0026(14) -0.0248(16)
F7 0.067(3) 0.067(3) 0.0252(17) 0.0063(16) -0.0099(17) -0.035(2)
F18 0.075(3) 0.049(2) 0.0241(16) 0.0078(15) -0.0032(17) -0.026(2)
F12 0.031(2) 0.075(3) 0.040(2) -0.0012(18) -0.0116(16) -0.0183(18)
F16 0.133(4) 0.050(2) 0.0256(18) -0.0029(16) -0.026(2) -0.041(3)
F4 0.037(3) 0.174(5) 0.064(3) -0.081(3) 0.014(2) -0.038(3)
F23 0.084(3) 0.058(3) 0.057(3) 0.006(2) -0.027(2) -0.048(2)
F21 0.037(3) 0.078(3) 0.054(2) 0.026(2) 0.0036(19) -0.025(2)
F19 0.042(2) 0.055(2) 0.068(3) 0.034(2) -0.014(2) -0.0146(19)
F25 0.103(4) 0.043(2) 0.046(2) 0.0099(18) 0.037(2) -0.001(2)
F11 0.035(2) 0.046(2) 0.065(3) -0.0039(19) -0.0068(19) 0.0097(17)
F9 0.059(3) 0.179(6) 0.037(2) 0.039(3) -0.005(2) -0.071(3)
F28 0.086(4) 0.095(3) 0.049(3) -0.024(2) 0.004(2) -0.058(3)
F8 0.205(6) 0.027(2) 0.038(2) 0.0100(17) 0.022(3) -0.014(3)
F24 0.097(4) 0.049(2) 0.072(3) 0.011(2) -0.060(3) -0.018(2)
F6 0.111(4) 0.103(4) 0.055(3) 0.044(3) -0.054(3) -0.069(3)
F26 0.064(3) 0.063(3) 0.070(3) 0.029(2) -0.001(2) 0.010(2)
F17 0.058(3) 0.061(3) 0.047(2) 0.0136(19) -0.024(2) 0.002(2)
F27 0.166(6) 0.064(3) 0.065(3) 0.021(2) -0.007(3) -0.071(4)
F22 0.092(4) 0.117(4) 0.046(3) -0.042(3) 0.008(3) -0.053(3)
F13 0.178(6) 0.028(2) 0.146(5) -0.014(3) 0.083(5) -0.032(3)
F30 0.066(4) 0.114(5) 0.115(5) -0.041(4) -0.052(3) 0.002(3)
O1 0.029(2) 0.038(2) 0.0241(18) -0.0001(16) 0.0108(16) 0.0158(17)
O11 0.023(2) 0.0271(18) 0.0201(16) 0.0032(13) -0.0010(14) -0.0060(15)
O9 0.023(2) 0.0228(17) 0.0182(15) -0.0009(12) -0.0004(14) -0.0081(14)
O4 0.012(2) 0.0268(17) 0.0173(15) -0.0029(12) 0.0019(13) -0.0075(14)
O13 0.028(2) 0.0222(18) 0.0288(18) -0.0002(14) 0.0074(16) -0.0059(15)
O12 0.023(2) 0.0262(19) 0.0309(19) -0.0007(14) -0.0014(16) -0.0087(15)
C11 0.021(3) 0.020(2) 0.014(2) 0.0012(16) 0.0037(18) -0.0013(19)
C13 0.029(3) 0.028(3) 0.018(2) -0.0001(18) -0.001(2) -0.004(2)
O6 0.019(2) 0.0256(17) 0.0172(15) 0.0018(12) 0.0009(14) -0.0094(14)
O3 0.019(2) 0.0342(19) 0.0169(16) 0.0052(13) -0.0018(14) -0.0113(15)
O2 0.0137(19) 0.0156(15) 0.0236(16) 0.0015(12) -0.0007(13) -0.0018(13)
C16 0.035(4) 0.027(3) 0.025(3) 0.010(2) 0.008(2) 0.005(2)
C15 0.020(3) 0.050(3) 0.028(3) 0.004(2) -0.005(2) -0.014(3)
N2 0.014(2) 0.0196(19) 0.0170(18) 0.0008(14) 0.0025(15) -0.0040(15)
O7 0.013(2) 0.0247(17) 0.0268(17) 0.0009(13) 0.0018(14) -0.0066(14)
O5 0.012(2) 0.0229(16) 0.0194(15) 0.0016(12) 0.0009(13) -0.0073(13)
N4 0.029(3) 0.028(2) 0.0143(18) -0.0035(16) 0.0004(17) 0.0030(18)
O10 0.028(2) 0.0258(18) 0.0243(17) -0.0018(14) 0.0000(15) -0.0056(16)
C37 0.044(5) 0.053(4) 0.050(4) 0.001(3) -0.008(3) -0.030(3)
O8 0.036(2) 0.0205(17) 0.0231(17) 0.0016(13) -0.0088(16) -0.0126(15)
N5 0.017(2) 0.023(2) 0.0189(18) 0.0040(15) 0.0019(16) -0.0038(16)
N3 0.018(2) 0.0200(19) 0.0135(17) -0.0003(14) -0.0002(15) -0.0025(16)
N1 0.019(3) 0.021(2) 0.0188(19) 0.0037(15) 0.0048(16) 0.0013(16)
C7 0.015(3) 0.026(2) 0.014(2) 0.0009(17) -0.0024(18) -0.0010(19)
C12 0.024(3) 0.018(2) 0.013(2) 0.0005(16) 0.0006(18) -0.0033(19)
C3 0.022(3) 0.025(2) 0.016(2) -0.0022(17) -0.0031(19) -0.006(2)
C30 0.027(3) 0.028(2) 0.016(2) -0.0025(18) 0.001(2) -0.014(2)
C23 0.014(3) 0.020(2) 0.018(2) 0.0011(16) 0.0047(18) -0.0027(19)
C26 0.026(4) 0.062(4) 0.020(2) -0.002(2) -0.003(2) -0.021(3)
C27 0.023(4) 0.046(3) 0.034(3) 0.008(2) 0.003(2) -0.012(3)
C9 0.025(3) 0.028(3) 0.018(2) -0.0006(18) 0.001(2) 0.001(2)
C28 0.017(3) 0.028(3) 0.025(2) -0.0064(19) 0.002(2) -0.007(2)
C8 0.028(3) 0.017(2) 0.017(2) 0.0002(16) 0.0026(19) -0.0028(19)
C4 0.016(3) 0.023(2) 0.016(2) 0.0016(17) 0.0018(18) -0.0041(19)
C40 0.029(3) 0.021(3) 0.036(3) 0.002(2) 0.012(2) -0.004(2)
C33 0.022(3) 0.026(3) 0.032(3) -0.004(2) -0.004(2) -0.005(2)
C25 0.016(3) 0.020(2) 0.021(2) -0.0022(17) -0.0005(19) -0.0043(19)
C10 0.013(3) 0.021(2) 0.016(2) 0.0017(16) -0.0005(17) -0.0028(18)
C35 0.018(3) 0.026(3) 0.025(2) 0.0002(19) 0.003(2) -0.007(2)
C36 0.041(4) 0.040(3) 0.030(3) 0.002(2) 0.001(3) -0.026(3)
C24 0.017(3) 0.034(3) 0.020(2) 0.0005(19) 0.0013(19) -0.015(2)
C38 0.022(3) 0.031(3) 0.044(3) -0.001(2) -0.002(2) -0.009(2)
C22 0.022(3) 0.026(2) 0.020(2) 0.0021(18) 0.002(2) -0.008(2)
C34 0.034(4) 0.027(3) 0.032(3) -0.002(2) -0.004(2) -0.013(2)
C5 0.014(3) 0.042(3) 0.019(2) 0.004(2) 0.0033(19) -0.006(2)
C20 0.033(4) 0.027(3) 0.022(2) -0.0045(19) -0.006(2) -0.005(2)
C29 0.018(3) 0.038(3) 0.032(3) -0.001(2) 0.006(2) -0.020(2)
C31 0.042(4) 0.037(3) 0.022(2) 0.002(2) 0.003(2) -0.019(3)
C18 0.058(5) 0.031(3) 0.035(3) 0.006(2) -0.013(3) -0.027(3)
C32 0.050(4) 0.036(3) 0.036(3) -0.001(2) -0.013(3) -0.015(3)
C39 0.041(4) 0.033(3) 0.041(3) 0.002(2) 0.005(3) -0.020(3)
C41 0.062(5) 0.028(3) 0.036(3) 0.000(2) 0.014(3) -0.015(3)
C21 0.061(5) 0.035(3) 0.027(3) 0.000(2) -0.018(3) -0.020(3)
C14 0.027(4) 0.029(3) 0.030(3) 0.008(2) 0.001(2) -0.013(2)
C19 0.074(5) 0.033(3) 0.031(3) 0.003(2) -0.022(3) -0.033(3)
C17 0.142(9) 0.061(5) 0.048(4) 0.017(4) -0.049(5) -0.070(6)
F29 0.165(6) 0.088(4) 0.068(3) 0.002(3) -0.019(3) -0.104(4)
F20 0.232(8) 0.094(4) 0.027(2) 0.000(2) -0.002(3) -0.116(5)
C2 0.019(3) 0.023(2) 0.022(2) -0.0030(18) 0.0046(19) -0.008(2)
C6 0.015(3) 0.035(3) 0.023(2) 0.007(2) -0.002(2) -0.002(2)
C1 0.017(3) 0.017(2) 0.021(2) 0.0017(17) 0.0016(19) -0.0023(18)
C42 0.100(4) 0.099(4) 0.099(4) -0.0106(11) -0.0007(10) -0.0259(14)
C44 0.063(5) 0.053(4) 0.056(5) -0.014(3) -0.001(4) -0.022(4)
C43 0.098(8) 0.060(5) 0.060(5) -0.001(4) -0.004(5) -0.008(5)
F15 0.278(8) 0.161(5) 0.124(5) 0.043(4) -0.090(5) -0.185(6)

loop_
_atom_type_symbol
_atom_type_description
_atom_type_scat_dispersion_real
_atom_type_scat_dispersion_imag
_atom_type_scat_source
C C 0.0030 0.0020 'International Tables Vol C Tables 4.2.6.8 and 6.1.1.4'
H H 0.0000 0.0000 'International Tables Vol C Tables 4.2.6.8 and 6.1.1.4'
Cu Cu 0.3200 1.2650 'International Tables Vol C Tables 4.2.6.8 and 6.1.1.4'
F F 0.0170 0.0100 'International Tables Vol C Tables 4.2.6.8 and 6.1.1.4'
Tb Tb -0.1890 4.4100 'International Tables Vol C Tables 4.2.6.8 and 6.1.1.4'
N N 0.0060 0.0030 'International Tables Vol C Tables 4.2.6.8 and 6.1.1.4'
O O 0.0110 0.0060 'International Tables Vol C Tables 4.2.6.8 and 6.1.1.4'

loop_
_geom_angle_atom_site_label_1
_geom_angle_atom_site_label_2
_geom_angle_atom_site_label_3
_geom_angle
_geom_angle_site_symmetry_1
_geom_angle_site_symmetry_3
_geom_angle_publ_flag
O9 Tb1 O2 85.88(12) . . ?
O9 Tb1 O7 73.73(13) . . ?
O9 Tb1 O5 143.52(12) . . ?
O9 Tb1 N5 119.77(13) . . ?
O4 Tb1 O9 72.59(12) . . ?
O4 Tb1 O6 147.40(12) . . ?
O4 Tb1 O2 75.21(12) . . ?
O4 Tb1 O7 136.57(11) . . ?
O4 Tb1 O5 73.31(12) . . ?
O4 Tb1 O8 116.68(13) . . ?
O4 Tb1 N5 84.57(12) . . ?
O6 Tb1 O9 139.61(13) . . ?
O6 Tb1 O2 106.36(12) . . ?
O6 Tb1 O7 72.46(12) . . ?
O6 Tb1 O5 76.08(12) . . ?
O6 Tb1 N5 74.13(12) . . ?
O2 Tb1 O7 75.79(12) . . ?
O2 Tb1 O5 73.23(12) . . ?
O2 Tb1 N5 140.85(14) . . ?
O7 Tb1 N5 136.66(12) . . ?
O5 Tb1 O7 126.67(12) . . ?
O5 Tb1 N5 68.94(13) . . ?
O8 Tb1 O9 72.63(12) . . ?
O8 Tb1 O6 78.99(13) . . ?
O8 Tb1 O2 149.44(12) . . ?
O8 Tb1 O7 77.43(13) . . ?
O8 Tb1 O5 136.04(11) . . ?
O8 Tb1 N5 69.71(14) . . ?
O1 Cu1 N4 177.00(17) . 1_645 ?
O11 Cu1 O1 88.46(14) . . ?
O11 Cu1 N4 92.79(15) . 1_645 ?
O13 Cu1 O1 91.22(14) . . ?
O13 Cu1 O11 179.15(18) . . ?
O13 Cu1 N4 87.49(15) . 1_645 ?
O12 Cu1 O1 88.31(16) . . ?
O12 Cu1 O11 87.04(16) . . ?
O12 Cu1 O13 92.16(16) . . ?
O12 Cu1 N4 89.03(16) . 1_645 ?
O10 Cu1 O1 94.38(16) . . ?
O10 Cu1 O11 91.92(16) . . ?
O10 Cu1 O13 88.89(16) . . ?
O10 Cu1 O12 177.09(16) . . ?
O10 Cu1 N4 88.31(16) . 1_645 ?
N1 O1 Cu1 156.7(4) . . ?
C35 O11 Cu1 123.9(3) . . ?
C20 O9 Tb1 133.6(3) . . ?
C23 O4 Tb1 133.5(3) . . ?
C40 O13 Cu1 124.7(4) . . ?
C38 O12 Cu1 125.2(4) . . ?
C16 C11 C15 109.6(5) . . ?
C16 C11 C12 115.3(4) . . ?
C15 C11 C12 113.9(4) . . ?
N1 C11 C16 110.5(4) . . ?
N1 C11 C15 106.3(4) . . ?
N1 C11 C12 100.5(4) . . ?
H13A C13 H13B 109.5 . . ?
H13A C13 H13C 109.5 . . ?
H13B C13 H13C 109.5 . . ?
C12 C13 H13A 109.5 . . ?
C12 C13 H13B 109.5 . . ?
C12 C13 H13C 109.5 . . ?
C30 O6 Tb1 132.4(3) . . ?
C4 O3 C7 116.0(4) . . ?
N2 O2 Tb1 134.9(3) . . ?
C11 C16 H16A 109.5 . . ?
C11 C16 H16B 109.5 . . ?
C11 C16 H16C 109.5 . . ?
H16A C16 H16B 109.5 . . ?
H16A C16 H16C 109.5 . . ?
H16B C16 H16C 109.5 . . ?
C11 C15 H15A 109.5 . . ?
C11 C15 H15B 109.5 . . ?
C11 C15 H15C 109.5 . . ?
H15A C15 H15B 109.5 . . ?
H15A C15 H15C 109.5 . . ?
H15B C15 H15C 109.5 . . ?
O2 N2 C12 122.1(4) . . ?
O2 N2 C10 125.0(4) . . ?
C10 N2 C12 112.4(4) . . ?
C28 O7 Tb1 131.0(3) . . ?
C25 O5 Tb1 134.0(3) . . ?
N3 N4 Cu1 122.5(3) . 1_465 ?
C9 N4 Cu1 122.4(3) . 1_465 ?
C9 N4 N3 103.0(4) . . ?
C33 O10 Cu1 124.3(3) . . ?
F28 C37 F30 105.7(6) . . ?
F28 C37 C38 110.8(6) . . ?
F28 C37 F29 105.7(6) . . ?
F30 C37 C38 111.5(6) . . ?
F29 C37 F30 108.8(6) . . ?
F29 C37 C38 113.9(6) . . ?
C18 O8 Tb1 135.8(3) . . ?
C9 N5 Tb1 136.3(3) . . ?
C8 N5 Tb1 120.3(3) . . ?
C8 N5 C9 103.2(4) . . ?
N4 N3 C7 122.1(4) . . ?
C8 N3 N4 109.7(4) . . ?
C8 N3 C7 128.0(4) . . ?
O1 N1 C11 123.4(4) . . ?
O1 N1 C10 124.9(4) . . ?
C10 N1 C11 111.5(4) . . ?
O3 C7 N3 106.9(4) . . ?
O3 C7 H7A 110.3 . . ?
O3 C7 H7B 110.3 . . ?
N3 C7 H7A 110.3 . . ?
N3 C7 H7B 110.3 . . ?
H7A C7 H7B 108.6 . . ?
C13 C12 C11 115.4(4) . . ?
C13 C12 N2 109.7(4) . . ?
C13 C12 C14 111.2(4) . . ?
N2 C12 C11 99.4(3) . . ?
N2 C12 C14 105.5(4) . . ?
C14 C12 C11 114.5(4) . . ?
C4 C3 H3 120.1 . . ?
C2 C3 H3 120.1 . . ?
C2 C3 C4 119.9(5) . . ?
O6 C30 C29 127.7(4) . . ?
O6 C30 C31 114.1(5) . . ?
C29 C30 C31 118.2(5) . . ?
O4 C23 C24 128.6(4) . . ?
O4 C23 C22 114.3(4) . . ?
C24 C23 C22 117.0(5) . . ?
F5 C26 F6 105.5(5) . . ?
F5 C26 C25 115.0(5) . . ?
F4 C26 F5 107.9(6) . . ?
F4 C26 F6 106.6(5) . . ?
F4 C26 C25 112.2(5) . . ?
F6 C26 C25 109.1(5) . . ?
F10 C27 C28 111.9(4) . . ?
F12 C27 F10 107.1(6) . . ?
F12 C27 F11 106.8(5) . . ?
F12 C27 C28 112.2(5) . . ?
F11 C27 F10 108.0(5) . . ?
F11 C27 C28 110.6(5) . . ?
N4 C9 N5 114.1(4) . . ?
N4 C9 H9 122.9 . . ?
N5 C9 H9 122.9 . . ?
O7 C28 C27 114.1(4) . . ?
O7 C28 C29 127.8(5) . . ?
C29 C28 C27 118.0(5) . . ?
N5 C8 N3 110.0(4) . . ?
N5 C8 H8 125.0 . . ?
N3 C8 H8 125.0 . . ?
O3 C4 C3 115.8(4) . . ?
O3 C4 C5 123.8(4) . . ?
C5 C4 C3 120.4(4) . . ?
O13 C40 C39 129.0(5) . . ?
O13 C40 C41 112.8(6) . . ?
C39 C40 C41 118.2(5) . . ?
O10 C33 C34 128.1(5) . . ?
O10 C33 C32 113.0(5) . . ?
C34 C33 C32 118.9(5) . . ?
O5 C25 C26 113.8(4) . . ?
O5 C25 C24 127.8(5) . . ?
C24 C25 C26 118.3(5) . . ?
N2 C10 N1 107.4(4) . . ?
N2 C10 C1 127.0(4) . 2_665 ?
N1 C10 C1 125.6(4) . 2_665 ?
O11 C35 C36 113.8(5) . . ?
O11 C35 C34 128.4(5) . . ?
C34 C35 C36 117.8(5) . . ?
F21 C36 F19 105.1(5) . . ?
F21 C36 C35 113.0(5) . . ?
F19 C36 C35 109.2(5) . . ?
F20 C36 F21 110.6(6) . . ?
F20 C36 F19 107.1(6) . . ?
F20 C36 C35 111.6(5) . . ?
C23 C24 C25 120.3(5) . . ?
C23 C24 H24 119.9 . . ?
C25 C24 H24 119.9 . . ?
O12 C38 C37 113.1(5) . . ?
O12 C38 C39 127.6(6) . . ?
C39 C38 C37 119.3(6) . . ?
F1 C22 F2 107.1(4) . . ?
F1 C22 C23 111.9(4) . . ?
F2 C22 C23 107.8(4) . . ?
F3 C22 F1 108.7(4) . . ?
F3 C22 F2 106.2(4) . . ?
F3 C22 C23 114.7(4) . . ?
C33 C34 H34 119.4 . . ?
C35 C34 C33 121.2(5) . . ?
C35 C34 H34 119.4 . . ?
C4 C5 H5 120.3 . . ?
C6 C5 C4 119.4(5) . . ?
C6 C5 H5 120.3 . . ?
O9 C20 C21 114.1(5) . . ?
O9 C20 C19 129.3(5) . . ?
C19 C20 C21 116.6(5) . . ?
C30 C29 C28 120.8(5) . . ?
C30 C29 H29 119.6 . . ?
C28 C29 H29 119.6 . . ?
F7 C31 F9 104.7(5) . . ?
F7 C31 C30 111.8(5) . . ?
F9 C31 C30 112.7(5) . . ?
F8 C31 F7 107.7(6) . . ?
F8 C31 F9 109.1(6) . . ?
F8 C31 C30 110.7(5) . . ?
O8 C18 C19 127.0(5) . . ?
O8 C18 C17 114.4(5) . . ?
C19 C18 C17 118.6(6) . . ?
F23 C32 C33 113.6(5) . . ?
F24 C32 F23 106.2(6) . . ?
F24 C32 C33 110.0(5) . . ?
F22 C32 F23 107.0(5) . . ?
F22 C32 F24 107.5(6) . . ?
F22 C32 C33 112.1(6) . . ?
C40 C39 C38 121.2(6) . . ?
C40 C39 H39 119.4 . . ?
C38 C39 H39 119.4 . . ?
F25 C41 F26 107.4(6) . . ?
F25 C41 F27 110.0(6) . . ?
F25 C41 C40 112.4(5) . . ?
F26 C41 C40 108.6(5) . . ?
F27 C41 F26 104.1(5) . . ?
F27 C41 C40 113.8(6) . . ?
F18 C21 F16 106.8(5) . . ?
F18 C21 C20 112.7(5) . . ?
F16 C21 C20 112.1(5) . . ?
F17 C21 F18 106.2(5) . . ?
F17 C21 F16 108.9(5) . . ?
F17 C21 C20 109.9(5) . . ?
C12 C14 H14A 109.5 . . ?
C12 C14 H14B 109.5 . . ?
C12 C14 H14C 109.5 . . ?
H14A C14 H14B 109.5 . . ?
H14A C14 H14C 109.5 . . ?
H14B C14 H14C 109.5 . . ?
C20 C19 C18 119.7(5) . . ?
C20 C19 H19 120.1 . . ?
C18 C19 H19 120.2 . . ?
F14 C17 F13 105.4(6) . . ?
F14 C17 C18 112.0(7) . . ?
F13 C17 C18 109.3(8) . . ?
F15 C17 F14 103.8(10) . . ?
F15 C17 F13 112.6(9) . . ?
F15 C17 C18 113.4(6) . . ?
C3 C2 H2 120.0 . . ?
C3 C2 C1 120.0(5) . . ?
C1 C2 H2 120.0 . . ?
C5 C6 H6 119.6 . . ?
C5 C6 C1 120.9(5) . . ?
C1 C6 H6 119.6 . . ?
C2 C1 C10 119.7(4) . 2_665 ?
C6 C1 C10 120.8(4) . 2_665 ?
C6 C1 C2 119.5(4) . . ?
H42A C42 H42B 109.5 . . ?
H42A C42 H42C 109.5 . . ?
H42B C42 H42C 109.5 . . ?
C43 C42 H42A 109.2 . . ?
C43 C42 H42B 109.5 . . ?
C43 C42 H42C 109.7 . . ?
C44 C44 H44A 109.1 2_675 . ?
C44 C44 H44B 109.1 2_675 . ?
H44A C44 H44B 107.8 . . ?
C43 C44 C44 112.4(9) . 2_675 ?
C43 C44 H44A 109.1 . . ?
C43 C44 H44B 109.2 . . ?
C42 C43 C44 111.6(8) . . ?
C42 C43 H43A 109.4 . . ?
C42 C43 H43B 109.1 . . ?
C44 C43 H43A 109.3 . . ?
C44 C43 H43B 109.4 . . ?
H43A C43 H43B 108.0 . . ?

loop_
_geom_bond_atom_site_label_1
_geom_bond_atom_site_label_2
_geom_bond_distance
_geom_bond_site_symmetry_2
_geom_bond_publ_flag
Tb1 O9 2.340(3) . ?
Tb1 O4 2.329(3) . ?
Tb1 O6 2.335(3) . ?
Tb1 O2 2.345(3) . ?
Tb1 O7 2.361(4) . ?
Tb1 O5 2.354(4) . ?
Tb1 O8 2.333(4) . ?
Tb1 N5 2.578(4) . ?
Cu1 O1 2.409(4) . ?
Cu1 O11 1.952(3) . ?
Cu1 O13 1.951(3) . ?
Cu1 O12 1.943(4) . ?
Cu1 N4 2.467(4) 1_645 ?
Cu1 O10 1.943(4) . ?
F10 C27 1.339(7) . ?
F1 C22 1.318(6) . ?
F14 C17 1.310(11) . ?
F5 C26 1.321(7) . ?
F2 C22 1.354(6) . ?
F3 C22 1.312(7) . ?
F7 C31 1.306(7) . ?
F18 C21 1.331(8) . ?
F12 C27 1.319(7) . ?
F16 C21 1.339(7) . ?
F4 C26 1.307(7) . ?
F23 C32 1.346(7) . ?
F21 C36 1.304(7) . ?
F19 C36 1.330(7) . ?
F25 C41 1.295(7) . ?
F11 C27 1.325(7) . ?
F9 C31 1.326(7) . ?
F28 C37 1.312(8) . ?
F8 C31 1.305(7) . ?
F24 C32 1.318(7) . ?
F6 C26 1.350(7) . ?
F26 C41 1.329(8) . ?
F17 C21 1.323(8) . ?
F27 C41 1.325(8) . ?
F22 C32 1.316(8) . ?
F13 C17 1.322(12) . ?
F30 C37 1.322(8) . ?
O1 N1 1.271(5) . ?
O11 C35 1.267(7) . ?
O9 C20 1.245(7) . ?
O4 C23 1.247(6) . ?
O13 C40 1.245(7) . ?
O12 C38 1.266(7) . ?
C11 C16 1.527(6) . ?
C11 C15 1.540(8) . ?
C11 N1 1.502(6) . ?
C11 C12 1.545(7) . ?
C13 H13A 0.9600 . ?
C13 H13B 0.9600 . ?
C13 H13C 0.9600 . ?
C13 C12 1.506(7) . ?
O6 C30 1.256(6) . ?
O3 C7 1.407(6) . ?
O3 C4 1.375(5) . ?
O2 N2 1.299(5) . ?
C16 H16A 0.9600 . ?
C16 H16B 0.9600 . ?
C16 H16C 0.9600 . ?
C15 H15A 0.9600 . ?
C15 H15B 0.9600 . ?
C15 H15C 0.9600 . ?
N2 C12 1.515(5) . ?
N2 C10 1.338(6) . ?
O7 C28 1.263(6) . ?
O5 C25 1.253(6) . ?
N4 Cu1 2.467(4) 1_465 ?
N4 N3 1.355(5) . ?
N4 C9 1.316(6) . ?
O10 C33 1.255(7) . ?
C37 C38 1.518(9) . ?
C37 F29 1.320(8) . ?
O8 C18 1.246(7) . ?
N5 C9 1.359(6) . ?
N5 C8 1.323(6) . ?
N3 C7 1.442(5) . ?
N3 C8 1.336(6) . ?
N1 C10 1.369(6) . ?
C7 H7A 0.9700 . ?
C7 H7B 0.9700 . ?
C12 C14 1.519(8) . ?
C3 H3 0.9300 . ?
C3 C4 1.393(7) . ?
C3 C2 1.374(6) . ?
C30 C29 1.388(8) . ?
C30 C31 1.534(6) . ?
C23 C24 1.379(7) . ?
C23 C22 1.546(6) . ?
C26 C25 1.517(7) . ?
C27 C28 1.539(8) . ?
C9 H9 0.9300 . ?
C28 C29 1.389(7) . ?
C8 H8 0.9300 . ?
C4 C5 1.382(7) . ?
C40 C39 1.386(9) . ?
C40 C41 1.546(7) . ?
C33 C34 1.392(7) . ?
C33 C32 1.513(8) . ?
C25 C24 1.406(7) . ?
C10 C1 1.453(6) 2_665 ?
C35 C36 1.547(7) . ?
C35 C34 1.376(8) . ?
C36 F20 1.302(7) . ?
C24 H24 0.9300 . ?
C38 C39 1.391(8) . ?
C34 H34 0.9300 . ?
C5 H5 0.9300 . ?
C5 C6 1.377(6) . ?
C20 C21 1.545(7) . ?
C20 C19 1.400(8) . ?
C29 H29 0.9300 . ?
C18 C19 1.399(7) . ?
C18 C17 1.542(9) . ?
C39 H39 0.9300 . ?
C14 H14A 0.9600 . ?
C14 H14B 0.9600 . ?
C14 H14C 0.9600 . ?
C19 H19 0.9300 . ?
C17 F15 1.282(10) . ?
C2 H2 0.9300 . ?
C2 C1 1.394(7) . ?
C6 H6 0.9300 . ?
C6 C1 1.383(7) . ?
C1 C10 1.453(6) 2_665 ?
C42 H42A 0.9600 . ?
C42 H42B 0.9600 . ?
C42 H42C 0.9600 . ?
C42 C43 1.521(13) . ?
C44 C44 1.550(15) 2_675 ?
C44 H44A 0.9700 . ?
C44 H44B 0.9700 . ?
C44 C43 1.518(12) . ?
C43 H43A 0.9700 . ?
C43 H43B 0.9700 . ?

loop_
_geom_torsion_atom_site_label_1
_geom_torsion_atom_site_label_2
_geom_torsion_atom_site_label_3
_geom_torsion_atom_site_label_4
_geom_torsion
_geom_torsion_site_symmetry_1
_geom_torsion_site_symmetry_2
_geom_torsion_site_symmetry_3
_geom_torsion_site_symmetry_4
_geom_torsion_publ_flag
Tb1 O9 C20 C21 -169.4(4) . . . . ?
Tb1 O9 C20 C19 10.2(10) . . . . ?
Tb1 O4 C23 C24 -22.3(7) . . . . ?
Tb1 O4 C23 C22 155.3(3) . . . . ?
Tb1 O6 C30 C29 20.2(8) . . . . ?
Tb1 O6 C30 C31 -160.5(3) . . . . ?
Tb1 O2 N2 C12 116.8(4) . . . . ?
Tb1 O2 N2 C10 -72.0(6) . . . . ?
Tb1 O7 C28 C27 160.9(4) . . . . ?
Tb1 O7 C28 C29 -21.4(8) . . . . ?
Tb1 O5 C25 C26 174.9(3) . . . . ?
Tb1 O5 C25 C24 -3.8(7) . . . . ?
Tb1 O8 C18 C19 -10.9(12) . . . . ?
Tb1 O8 C18 C17 168.5(6) . . . . ?
Tb1 N5 C9 N4 174.9(4) . . . . ?
Tb1 N5 C8 N3 -176.2(3) . . . . ?
Cu1 O1 N1 C11 -30.5(12) . . . . ?
Cu1 O1 N1 C10 145.2(7) . . . . ?
Cu1 O11 C35 C36 175.7(3) . . . . ?
Cu1 O11 C35 C34 -7.0(8) . . . . ?
Cu1 O13 C40 C39 -4.4(9) . . . . ?
Cu1 O13 C40 C41 175.2(4) . . . . ?
Cu1 O12 C38 C37 -176.8(4) . . . . ?
Cu1 O12 C38 C39 4.6(9) . . . . ?
Cu1 N4 N3 C7 41.6(6) 1_465 . . . ?
Cu1 N4 N3 C8 -143.3(4) 1_465 . . . ?
Cu1 N4 C9 N5 142.8(4) 1_465 . . . ?
Cu1 O10 C33 C34 11.0(8) . . . . ?
Cu1 O10 C33 C32 -170.0(4) . . . . ?
F10 C27 C28 O7 -158.3(5) . . . . ?
F10 C27 C28 C29 23.7(8) . . . . ?
F5 C26 C25 O5 176.0(5) . . . . ?
F5 C26 C25 C24 -5.1(8) . . . . ?
F12 C27 C28 O7 -37.9(7) . . . . ?
F12 C27 C28 C29 144.1(5) . . . . ?
F4 C26 C25 O5 52.2(7) . . . . ?
F4 C26 C25 C24 -129.0(6) . . . . ?
F11 C27 C28 O7 81.2(6) . . . . ?
F11 C27 C28 C29 -96.8(6) . . . . ?
F28 C37 C38 O12 54.8(7) . . . . ?
F28 C37 C38 C39 -126.5(6) . . . . ?
F6 C26 C25 O5 -65.7(6) . . . . ?
F6 C26 C25 C24 113.2(6) . . . . ?
F30 C37 C38 O12 -62.6(8) . . . . ?
F30 C37 C38 C39 116.1(7) . . . . ?
O1 N1 C10 N2 174.9(5) . . . . ?
O1 N1 C10 C1 -3.8(9) . . . 2_665 ?
O11 C35 C36 F21 -151.8(5) . . . . ?
O11 C35 C36 F19 91.7(6) . . . . ?
O11 C35 C36 F20 -26.5(8) . . . . ?
O11 C35 C34 C33 -3.5(9) . . . . ?
O9 C20 C21 F18 -25.6(7) . . . . ?
O9 C20 C21 F16 -146.2(6) . . . . ?
O9 C20 C21 F17 92.5(6) . . . . ?
O9 C20 C19 C18 2.0(11) . . . . ?
O4 C23 C24 C25 9.8(8) . . . . ?
O4 C23 C22 F1 38.5(6) . . . . ?
O4 C23 C22 F2 -79.1(5) . . . . ?
O4 C23 C22 F3 162.9(4) . . . . ?
O13 C40 C39 C38 1.6(10) . . . . ?
O13 C40 C41 F25 51.5(8) . . . . ?
O13 C40 C41 F26 -67.2(7) . . . . ?
O13 C40 C41 F27 177.4(6) . . . . ?
O12 C38 C39 C40 -1.6(10) . . . . ?
C11 N1 C10 N2 -8.9(6) . . . . ?
C11 N1 C10 C1 172.5(5) . . . 2_665 ?
O6 C30 C29 C28 2.4(9) . . . . ?
O6 C30 C31 F7 -49.6(7) . . . . ?
O6 C30 C31 F9 -167.1(5) . . . . ?
O6 C30 C31 F8 70.5(7) . . . . ?
O3 C4 C5 C6 178.5(5) . . . . ?
O2 N2 C12 C11 -162.1(4) . . . . ?
O2 N2 C12 C13 -40.7(6) . . . . ?
O2 N2 C12 C14 79.1(5) . . . . ?
O2 N2 C10 N1 176.6(4) . . . . ?
O2 N2 C10 C1 -4.8(8) . . . 2_665 ?
C16 C11 N1 O1 -37.3(7) . . . . ?
C16 C11 N1 C10 146.4(5) . . . . ?
C16 C11 C12 C13 96.8(5) . . . . ?
C16 C11 C12 N2 -146.0(4) . . . . ?
C16 C11 C12 C14 -34.2(6) . . . . ?
C15 C11 N1 O1 81.5(6) . . . . ?
C15 C11 N1 C10 -94.8(5) . . . . ?
C15 C11 C12 C13 -31.2(5) . . . . ?
C15 C11 C12 N2 86.0(4) . . . . ?
C15 C11 C12 C14 -162.1(4) . . . . ?
O7 C28 C29 C30 -1.4(9) . . . . ?
O5 C25 C24 C23 3.4(8) . . . . ?
N4 N3 C7 O3 102.5(5) . . . . ?
N4 N3 C8 N5 0.7(6) . . . . ?
O10 C33 C34 C35 1.3(9) . . . . ?
O10 C33 C32 F23 -177.3(5) . . . . ?
O10 C33 C32 F24 63.8(7) . . . . ?
O10 C33 C32 F22 -55.8(7) . . . . ?
C37 C38 C39 C40 179.8(6) . . . . ?
O8 C18 C19 C20 -1.8(12) . . . . ?
O8 C18 C17 F14 -49.9(10) . . . . ?
O8 C18 C17 F13 66.4(9) . . . . ?
O8 C18 C17 F15 -167.0(9) . . . . ?
N3 N4 C9 N5 -0.3(6) . . . . ?
N1 C11 C12 C13 -144.5(4) . . . . ?
N1 C11 C12 N2 -27.3(4) . . . . ?
N1 C11 C12 C14 84.6(4) . . . . ?
C7 O3 C4 C3 -163.8(4) . . . . ?
C7 O3 C4 C5 17.3(7) . . . . ?
C7 N3 C8 N5 175.5(5) . . . . ?
C12 C11 N1 O1 -159.5(5) . . . . ?
C12 C11 N1 C10 24.2(5) . . . . ?
C12 N2 C10 N1 -11.5(6) . . . . ?
C12 N2 C10 C1 167.1(5) . . . 2_665 ?
C3 C4 C5 C6 -0.4(8) . . . . ?
C3 C2 C1 C10 178.6(5) . . . 2_665 ?
C3 C2 C1 C6 1.6(7) . . . . ?
C26 C25 C24 C23 -175.3(5) . . . . ?
C27 C28 C29 C30 176.3(5) . . . . ?
C9 N4 N3 C7 -175.4(5) . . . . ?
C9 N4 N3 C8 -0.3(6) . . . . ?
C9 N5 C8 N3 -0.9(6) . . . . ?
C8 N5 C9 N4 0.7(7) . . . . ?
C8 N3 C7 O3 -71.7(6) . . . . ?
C4 O3 C7 N3 171.0(4) . . . . ?
C4 C3 C2 C1 -0.8(7) . . . . ?
C4 C5 C6 C1 1.3(9) . . . . ?
C10 N2 C12 C11 25.7(5) . . . . ?
C10 N2 C12 C13 147.1(5) . . . . ?
C10 N2 C12 C14 -93.1(5) . . . . ?
C36 C35 C34 C33 173.8(5) . . . . ?
C24 C23 C22 F1 -143.6(5) . . . . ?
C24 C23 C22 F2 98.8(5) . . . . ?
C24 C23 C22 F3 -19.2(6) . . . . ?
C22 C23 C24 C25 -167.7(4) . . . . ?
C34 C33 C32 F23 1.8(8) . . . . ?
C34 C33 C32 F24 -117.1(6) . . . . ?
C34 C33 C32 F22 123.3(6) . . . . ?
C34 C35 C36 F21 30.5(8) . . . . ?
C34 C35 C36 F19 -86.0(7) . . . . ?
C34 C35 C36 F20 155.9(6) . . . . ?
C5 C6 C1 C10 -178.9(5) . . . 2_665 ?
C5 C6 C1 C2 -1.9(8) . . . . ?
C29 C30 C31 F7 129.8(6) . . . . ?
C29 C30 C31 F9 12.2(8) . . . . ?
C29 C30 C31 F8 -110.2(7) . . . . ?
C31 C30 C29 C28 -176.9(5) . . . . ?
C32 C33 C34 C35 -177.7(5) . . . . ?
C39 C40 C41 F25 -128.9(7) . . . . ?
C39 C40 C41 F26 112.5(7) . . . . ?
C39 C40 C41 F27 -3.0(9) . . . . ?
C41 C40 C39 C38 -178.0(6) . . . . ?
C21 C20 C19 C18 -178.5(6) . . . . ?
C19 C20 C21 F18 154.7(6) . . . . ?
C19 C20 C21 F16 34.2(8) . . . . ?
C19 C20 C21 F17 -87.1(7) . . . . ?
C19 C18 C17 F14 129.5(8) . . . . ?
C19 C18 C17 F13 -114.2(8) . . . . ?
C19 C18 C17 F15 12.4(14) . . . . ?
C17 C18 C19 C20 178.9(7) . . . . ?
F29 C37 C38 O12 173.8(6) . . . . ?
F29 C37 C38 C39 -7.5(10) . . . . ?
C2 C3 C4 O3 -178.9(4) . . . . ?
C2 C3 C4 C5 0.1(8) . . . . ?
C44 C44 C43 C42 178.3(9) 2_675 . . . ?
